data_7053446
loop_
_publ_author_name
'Carrasco, Ariadna Campos'
'Pidko, Evgeny A.'
'Masdeu-Bult\'o, Anna M.'
'Lutz, Martin'
'Spek, Anthony L.'
'Vogt, Dieter'
'M\"uller, Christian'

_publ_section_title
;
 2-(2&#x2032;-Pyridyl)-4,6-diphenylphosphinine versus
 2-(2&#x2032;-pyridyl)-4,6-diphenylpyridine: an evaluation of their
 coordination chemistry towards Rh(i)
;
_journal_issue 8
_journal_name_full 'New Journal of Chemistry'
_journal_page_first 1547
_journal_paper_doi 10.1039/c0nj00030b
_journal_volume 34
_journal_year 2010
_chemical_formula_moiety 'C30 H28 N2 Rh, B F4'
_chemical_formula_sum 'C30 H28 B F4 N2 Rh'
_chemical_formula_weight 606.26
_chemical_name_systematic
;
?
;
_space_group_IT_number 14
_symmetry_cell_setting monoclinic
_symmetry_space_group_name_Hall '-P 2ybc'
_symmetry_space_group_name_H-M 'P 1 21/c 1'
_atom_sites_solution_hydrogens difmap
_atom_sites_solution_primary direct
_atom_sites_solution_secondary difmap
_audit_creation_method SHELXL-97
_cell_angle_alpha 90.00
_cell_angle_beta 100.250(5)
_cell_angle_gamma 90.00
_cell_formula_units_Z 4
_cell_length_a 7.4699(7)
_cell_length_b 13.7427(12)
_cell_length_c 24.527(2)
_cell_measurement_reflns_used 50900
_cell_measurement_temperature 150(2)
_cell_measurement_theta_max 27.53
_cell_measurement_theta_min 1.69
_cell_volume 2477.7(4)
_computing_cell_refinement Peakref
_computing_data_collection 'Nonius COLLECT'
_computing_data_reduction 'Eval15, Sadabs'
_computing_structure_refinement 'SHELXL-97 (Sheldrick, 1997)'
_computing_structure_solution 'SHELXS-97 (Sheldrick, 1990)'
_diffrn_ambient_temperature 150(2)
_diffrn_measured_fraction_theta_full 1.000
_diffrn_measured_fraction_theta_max 1.000
_diffrn_measurement_device_type 'Nonius KappaCCD'
_diffrn_measurement_method '\f and \w scans'
_diffrn_radiation_monochromator graphite
_diffrn_radiation_source 'rotating anode'
_diffrn_radiation_type MoK\a
_diffrn_radiation_wavelength 0.71073
_diffrn_reflns_av_R_equivalents 0.0336
_diffrn_reflns_av_sigmaI/netI 0.0153
_diffrn_reflns_limit_h_max 9
_diffrn_reflns_limit_h_min -9
_diffrn_reflns_limit_k_max 17
_diffrn_reflns_limit_k_min -17
_diffrn_reflns_limit_l_max 31
_diffrn_reflns_limit_l_min -31
_diffrn_reflns_number 61166
_diffrn_reflns_theta_full 27.49
_diffrn_reflns_theta_max 27.49
_diffrn_reflns_theta_min 1.69
_exptl_absorpt_coefficient_mu 0.743
_exptl_absorpt_correction_T_max 0.9785
_exptl_absorpt_correction_T_min 0.7489
_exptl_absorpt_correction_type analytical
_exptl_absorpt_process_details SADABS-2008/1
_exptl_crystal_colour orange
_exptl_crystal_density_diffrn 1.625
_exptl_crystal_density_method 'not measured'
_exptl_crystal_description needle
_exptl_crystal_F_000 1232
_exptl_crystal_size_max 0.54
_exptl_crystal_size_mid 0.18
_exptl_crystal_size_min 0.06
_refine_diff_density_max 0.750
_refine_diff_density_min -0.429
_refine_diff_density_rms 0.062
_refine_ls_extinction_method none
_refine_ls_goodness_of_fit_ref 1.060
_refine_ls_hydrogen_treatment mixed
_refine_ls_matrix_type full
_refine_ls_number_parameters 359
_refine_ls_number_reflns 5685
_refine_ls_number_restraints 0
_refine_ls_restrained_S_all 1.060
_refine_ls_R_factor_all 0.0286
_refine_ls_R_factor_gt 0.0232
_refine_ls_shift/su_max 0.003
_refine_ls_shift/su_mean 0.000
_refine_ls_structure_factor_coef Fsqd
_refine_ls_weighting_details 'calc w=1/[\s^2^(Fo^2^)+(0.0238P)^2^+2.3234P] where P=(Fo^2^+2Fc^2^)/3'
_refine_ls_weighting_scheme calc
_refine_ls_wR_factor_gt 0.0550
_refine_ls_wR_factor_ref 0.0574
_reflns_number_gt 4994
_reflns_number_total 5685
_reflns_threshold_expression I>2\s(I)
_cod_data_source_file c0nj00030b.txt
_cod_data_source_block s4340a
_cod_original_sg_symbol_H-M 'P 21/c'
_cod_database_code 7053446

loop_
_symmetry_equiv_pos_as_xyz
'x, y, z'
'-x, y+1/2, -z+1/2'
'-x, -y, -z'
'x, -y-1/2, z-1/2'

loop_
_atom_site_label
_atom_site_type_symbol
_atom_site_fract_x
_atom_site_fract_y
_atom_site_fract_z
_atom_site_U_iso_or_equiv
_atom_site_adp_type
_atom_site_occupancy
_atom_site_symmetry_multiplicity
_atom_site_calc_flag
_atom_site_refinement_flags
Rh1 Rh 0.486646(17) 0.767203(10) 0.906504(5) 0.01507(5) Uani 1 1 d .
N1 N 0.47279(18) 0.69924(11) 0.82628(6) 0.0148(3) Uani 1 1 d .
N2 N 0.35337(19) 0.87244(11) 0.85319(6) 0.0176(3) Uani 1 1 d .
C1 C 0.5410(2) 0.61359(12) 0.81194(7) 0.0157(3) Uani 1 1 d .
C2 C 0.4647(2) 0.56318(13) 0.76445(7) 0.0169(3) Uani 1 1 d .
H2 H 0.5107 0.5009 0.7574 0.020 Uiso 1 1 calc R
C3 C 0.3220(2) 0.60279(13) 0.72715(7) 0.0167(3) Uani 1 1 d .
C4 C 0.2571(2) 0.69318(13) 0.74041(7) 0.0180(3) Uani 1 1 d .
H4 H 0.1602 0.7233 0.7159 0.022 Uiso 1 1 calc R
C5 C 0.3336(2) 0.73915(13) 0.78925(7) 0.0156(3) Uani 1 1 d .
C6 C 0.2767(2) 0.83822(13) 0.80263(7) 0.0163(3) Uani 1 1 d .
C7 C 0.1617(2) 0.89610(14) 0.76502(7) 0.0207(4) Uani 1 1 d .
H7 H 0.1044 0.8702 0.7304 0.025 Uiso 1 1 calc R
C8 C 0.1319(2) 0.99157(14) 0.77869(8) 0.0230(4) Uani 1 1 d .
H8 H 0.0528 1.0317 0.7536 0.028 Uiso 1 1 calc R
C9 C 0.2177(3) 1.02827(14) 0.82897(8) 0.0241(4) Uani 1 1 d .
H9 H 0.2032 1.0945 0.8384 0.029 Uiso 1 1 calc R
C10 C 0.3252(3) 0.96615(14) 0.86526(8) 0.0230(4) Uani 1 1 d .
H10 H 0.3818 0.9907 0.9003 0.028 Uiso 1 1 calc R
C11 C 0.7156(2) 0.57625(12) 0.84395(7) 0.0158(3) Uani 1 1 d .
C12 C 0.8728(2) 0.63161(13) 0.84556(7) 0.0195(3) Uani 1 1 d .
H12 H 0.8656 0.6945 0.8293 0.023 Uiso 1 1 calc R
C13 C 1.0400(2) 0.59469(15) 0.87097(8) 0.0248(4) Uani 1 1 d .
H13 H 1.1473 0.6323 0.8721 0.030 Uiso 1 1 calc R
C14 C 1.0500(3) 0.50270(16) 0.89466(8) 0.0289(4) Uani 1 1 d .
H14 H 1.1641 0.4777 0.9125 0.035 Uiso 1 1 calc R
C15 C 0.8942(3) 0.44719(15) 0.89246(8) 0.0277(4) Uani 1 1 d .
H15 H 0.9018 0.3843 0.9088 0.033 Uiso 1 1 calc R
C16 C 0.7266(2) 0.48302(13) 0.86648(7) 0.0207(4) Uani 1 1 d .
H16 H 0.6203 0.4442 0.8641 0.025 Uiso 1 1 calc R
C17 C 0.2515(2) 0.55408(13) 0.67386(7) 0.0179(3) Uani 1 1 d .
C18 C 0.2074(3) 0.60964(14) 0.62581(7) 0.0237(4) Uani 1 1 d .
H18 H 0.2196 0.6784 0.6276 0.028 Uiso 1 1 calc R
C19 C 0.1457(3) 0.56471(15) 0.57537(8) 0.0282(4) Uani 1 1 d .
H19 H 0.1165 0.6027 0.5426 0.034 Uiso 1 1 calc R
C20 C 0.1267(3) 0.46446(15) 0.57260(8) 0.0256(4) Uani 1 1 d .
H20 H 0.0838 0.4339 0.5380 0.031 Uiso 1 1 calc R
C21 C 0.1700(2) 0.40860(14) 0.62009(8) 0.0229(4) Uani 1 1 d .
H21 H 0.1557 0.3399 0.6180 0.027 Uiso 1 1 calc R
C22 C 0.2342(2) 0.45284(13) 0.67073(7) 0.0198(3) Uani 1 1 d .
H22 H 0.2663 0.4144 0.7032 0.024 Uiso 1 1 calc R
C23 C 0.3348(3) 0.80797(14) 0.96761(7) 0.0217(4) Uani 1 1 d .
H23 H 0.239(3) 0.8472(16) 0.9493(9) 0.025(6) Uiso 1 1 d .
C24 C 0.5071(3) 0.85065(14) 0.98118(7) 0.0211(4) Uani 1 1 d .
H24 H 0.521(3) 0.9152(17) 0.9703(9) 0.029(6) Uiso 1 1 d .
C25 C 0.6516(3) 0.81623(15) 1.02871(7) 0.0245(4) Uani 1 1 d .
H25A H 0.5920 0.7879 1.0580 0.029 Uiso 1 1 calc R
H25B H 0.7251 0.8726 1.0448 0.029 Uiso 1 1 calc R
C26 C 0.7772(3) 0.73990(14) 1.00977(8) 0.0235(4) Uani 1 1 d .
H26A H 0.8852 0.7732 1.0003 0.028 Uiso 1 1 calc R
H26B H 0.8201 0.6950 1.0410 0.028 Uiso 1 1 calc R
C27 C 0.6874(2) 0.68116(13) 0.96041(7) 0.0195(4) Uani 1 1 d .
H27 H 0.769(3) 0.6575(16) 0.9372(9) 0.025(6) Uiso 1 1 d .
C28 C 0.5199(2) 0.63513(13) 0.95587(7) 0.0197(3) Uani 1 1 d .
H28 H 0.492(3) 0.5870(16) 0.9293(9) 0.023(5) Uiso 1 1 d .
C29 C 0.4094(3) 0.63570(15) 1.00216(8) 0.0253(4) Uani 1 1 d .
H29A H 0.4928 0.6412 1.0382 0.030 Uiso 1 1 calc R
H29B H 0.3429 0.5733 1.0019 0.030 Uiso 1 1 calc R
C30 C 0.2728(3) 0.71999(15) 0.99625(8) 0.0269(4) Uani 1 1 d .
H30A H 0.1551 0.6972 0.9750 0.032 Uiso 1 1 calc R
H30B H 0.2524 0.7394 1.0336 0.032 Uiso 1 1 calc R
F1 F 0.2776(2) 0.40035(10) 0.81274(7) 0.0508(4) Uani 1 1 d .
F2 F 0.4490(2) 0.27257(13) 0.84995(6) 0.0537(4) Uani 1 1 d .
F3 F 0.14215(17) 0.26792(9) 0.84234(6) 0.0374(3) Uani 1 1 d .
F4 F 0.2710(3) 0.26005(12) 0.76574(6) 0.0610(5) Uani 1 1 d .
B1 B 0.2857(3) 0.30030(17) 0.81774(9) 0.0259(4) Uani 1 1 d .

loop_
_atom_site_aniso_label
_atom_site_aniso_U_11
_atom_site_aniso_U_22
_atom_site_aniso_U_33
_atom_site_aniso_U_23
_atom_site_aniso_U_13
_atom_site_aniso_U_12
Rh1 0.01642(7) 0.01592(7) 0.01282(7) -0.00033(5) 0.00246(5) 0.00342(5)
N1 0.0152(6) 0.0165(7) 0.0128(6) 0.0007(5) 0.0027(5) 0.0011(5)
N2 0.0193(7) 0.0157(7) 0.0180(7) 0.0007(6) 0.0040(6) 0.0029(6)
C1 0.0149(7) 0.0176(8) 0.0150(8) 0.0021(6) 0.0035(6) 0.0015(6)
C2 0.0176(8) 0.0163(8) 0.0174(8) -0.0010(6) 0.0048(6) 0.0015(6)
C3 0.0162(8) 0.0196(9) 0.0147(8) 0.0001(6) 0.0040(6) -0.0025(6)
C4 0.0166(8) 0.0203(9) 0.0165(8) 0.0024(7) 0.0008(6) 0.0014(7)
C5 0.0153(7) 0.0174(8) 0.0148(8) 0.0027(6) 0.0045(6) 0.0018(6)
C6 0.0155(8) 0.0170(8) 0.0173(8) 0.0025(6) 0.0053(6) 0.0011(6)
C7 0.0197(8) 0.0255(10) 0.0176(8) 0.0043(7) 0.0049(7) 0.0037(7)
C8 0.0229(9) 0.0233(9) 0.0249(9) 0.0101(7) 0.0097(7) 0.0077(7)
C9 0.0274(9) 0.0173(9) 0.0300(10) 0.0043(7) 0.0110(8) 0.0049(7)
C10 0.0260(9) 0.0197(9) 0.0238(9) -0.0018(7) 0.0055(7) 0.0028(7)
C11 0.0163(8) 0.0181(8) 0.0126(7) -0.0039(6) 0.0016(6) 0.0035(6)
C12 0.0212(8) 0.0202(9) 0.0175(8) -0.0024(7) 0.0043(7) 0.0002(7)
C13 0.0172(8) 0.0339(11) 0.0235(9) -0.0040(8) 0.0042(7) -0.0019(8)
C14 0.0185(9) 0.0359(12) 0.0305(10) 0.0010(8) -0.0010(8) 0.0078(8)
C15 0.0281(10) 0.0236(10) 0.0296(10) 0.0049(8) 0.0006(8) 0.0071(8)
C16 0.0208(8) 0.0196(9) 0.0214(9) -0.0002(7) 0.0027(7) 0.0009(7)
C17 0.0149(8) 0.0221(9) 0.0163(8) -0.0005(7) 0.0019(6) 0.0000(7)
C18 0.0298(10) 0.0203(9) 0.0192(9) 0.0012(7) -0.0007(7) -0.0047(7)
C19 0.0366(11) 0.0289(11) 0.0162(9) 0.0040(7) -0.0030(8) -0.0054(8)
C20 0.0267(9) 0.0303(11) 0.0181(9) -0.0066(7) -0.0003(7) -0.0023(8)
C21 0.0236(9) 0.0203(9) 0.0244(9) -0.0038(7) 0.0037(7) 0.0005(7)
C22 0.0193(8) 0.0213(9) 0.0186(8) 0.0010(7) 0.0025(7) 0.0032(7)
C23 0.0230(9) 0.0256(10) 0.0177(8) -0.0022(7) 0.0065(7) 0.0084(8)
C24 0.0270(9) 0.0204(9) 0.0166(8) -0.0033(7) 0.0056(7) 0.0046(7)
C25 0.0275(9) 0.0280(10) 0.0170(8) -0.0050(7) 0.0011(7) 0.0024(8)
C26 0.0216(9) 0.0277(10) 0.0193(9) -0.0009(7) -0.0011(7) 0.0047(7)
C27 0.0206(8) 0.0228(9) 0.0146(8) 0.0026(7) 0.0019(6) 0.0084(7)
C28 0.0252(9) 0.0165(9) 0.0176(8) 0.0004(7) 0.0043(7) 0.0047(7)
C29 0.0294(10) 0.0262(10) 0.0225(9) 0.0038(7) 0.0108(8) 0.0007(8)
C30 0.0245(9) 0.0333(11) 0.0259(10) -0.0023(8) 0.0126(8) 0.0011(8)
F1 0.0665(10) 0.0244(7) 0.0681(10) 0.0039(7) 0.0296(8) -0.0052(7)
F2 0.0326(7) 0.0820(12) 0.0439(8) 0.0197(8) -0.0005(6) 0.0049(7)
F3 0.0331(7) 0.0316(7) 0.0486(8) 0.0066(6) 0.0103(6) -0.0038(5)
F4 0.0895(13) 0.0648(11) 0.0275(7) -0.0138(7) 0.0071(8) 0.0131(9)
B1 0.0312(11) 0.0245(11) 0.0222(10) 0.0017(8) 0.0048(9) 0.0018(9)

loop_
_atom_type_symbol
_atom_type_description
_atom_type_scat_dispersion_real
_atom_type_scat_dispersion_imag
_atom_type_scat_source
C C 0.0033 0.0016 'International Tables Vol C Tables 4.2.6.8 and 6.1.1.4'
H H 0.0000 0.0000 'International Tables Vol C Tables 4.2.6.8 and 6.1.1.4'
B B 0.0013 0.0007 'International Tables Vol C Tables 4.2.6.8 and 6.1.1.4'
F F 0.0171 0.0103 'International Tables Vol C Tables 4.2.6.8 and 6.1.1.4'
N N 0.0061 0.0033 'International Tables Vol C Tables 4.2.6.8 and 6.1.1.4'
Rh Rh -1.1178 0.9187 'International Tables Vol C Tables 4.2.6.8 and 6.1.1.4'

loop_
_geom_angle_atom_site_label_1
_geom_angle_atom_site_label_2
_geom_angle_atom_site_label_3
_geom_angle
N2 Rh1 C23 90.25(7)
N2 Rh1 C24 96.81(7)
C23 Rh1 C24 38.41(7)
N2 Rh1 N1 77.79(6)
C23 Rh1 N1 144.67(7)
C24 Rh1 N1 173.05(7)
N2 Rh1 C27 164.83(7)
C23 Rh1 C27 96.46(7)
C24 Rh1 C27 80.45(7)
N1 Rh1 C27 103.61(6)
N2 Rh1 C28 157.80(7)
C23 Rh1 C28 81.28(7)
C24 Rh1 C28 89.26(7)
N1 Rh1 C28 97.38(6)
C27 Rh1 C28 37.35(7)
C1 N1 C5 116.93(14)
C1 N1 Rh1 130.71(11)
C5 N1 Rh1 109.78(11)
C10 N2 C6 118.44(15)
C10 N2 Rh1 127.07(12)
C6 N2 Rh1 114.28(11)
N1 C1 C2 122.35(15)
N1 C1 C11 119.84(15)
C2 C1 C11 117.44(15)
C3 C2 C1 120.70(16)
C3 C2 H2 119.7
C1 C2 H2 119.7
C2 C3 C4 117.05(15)
C2 C3 C17 121.08(16)
C4 C3 C17 121.73(15)
C5 C4 C3 120.12(16)
C5 C4 H4 119.9
C3 C4 H4 119.9
N1 C5 C4 122.64(16)
N1 C5 C6 115.84(15)
C4 C5 C6 121.40(15)
N2 C6 C7 121.24(16)
N2 C6 C5 115.54(14)
C7 C6 C5 123.09(16)
C8 C7 C6 119.25(17)
C8 C7 H7 120.4
C6 C7 H7 120.4
C9 C8 C7 119.64(17)
C9 C8 H8 120.2
C7 C8 H8 120.2
C8 C9 C10 118.27(18)
C8 C9 H9 120.9
C10 C9 H9 120.9
N2 C10 C9 123.01(18)
N2 C10 H10 118.5
C9 C10 H10 118.5
C16 C11 C12 120.08(16)
C16 C11 C1 120.72(16)
C12 C11 C1 118.78(16)
C13 C12 C11 119.95(17)
C13 C12 H12 120.0
C11 C12 H12 120.0
C14 C13 C12 119.85(18)
C14 C13 H13 120.1
C12 C13 H13 120.1
C15 C14 C13 120.22(18)
C15 C14 H14 119.9
C13 C14 H14 119.9
C14 C15 C16 120.35(19)
C14 C15 H15 119.8
C16 C15 H15 119.8
C15 C16 C11 119.52(17)
C15 C16 H16 120.2
C11 C16 H16 120.2
C18 C17 C22 119.54(16)
C18 C17 C3 119.52(16)
C22 C17 C3 120.90(16)
C19 C18 C17 120.12(18)
C19 C18 H18 119.9
C17 C18 H18 119.9
C20 C19 C18 120.12(18)
C20 C19 H19 119.9
C18 C19 H19 119.9
C21 C20 C19 120.23(17)
C21 C20 H20 119.9
C19 C20 H20 119.9
C20 C21 C22 120.09(18)
C20 C21 H21 120.0
C22 C21 H21 120.0
C21 C22 C17 119.89(17)
C21 C22 H22 120.1
C17 C22 H22 120.1
C24 C23 C30 124.73(17)
C24 C23 Rh1 72.09(10)
C30 C23 Rh1 111.46(12)
C24 C23 H23 117.4(14)
C30 C23 H23 114.2(14)
Rh1 C23 H23 105.6(13)
C23 C24 C25 123.42(18)
C23 C24 Rh1 69.50(10)
C25 C24 Rh1 115.01(12)
C23 C24 H24 118.1(14)
C25 C24 H24 114.6(14)
Rh1 C24 H24 104.9(14)
C24 C25 C26 111.76(15)
C24 C25 H25A 109.3
C26 C25 H25A 109.3
C24 C25 H25B 109.3
C26 C25 H25B 109.3
H25A C25 H25B 107.9
C27 C26 C25 113.57(15)
C27 C26 H26A 108.9
C25 C26 H26A 108.9
C27 C26 H26B 108.9
C25 C26 H26B 108.9
H26A C26 H26B 107.7
C28 C27 C26 125.00(16)
C28 C27 Rh1 71.56(10)
C26 C27 Rh1 111.01(12)
C28 C27 H27 117.1(13)
C26 C27 H27 114.7(13)
Rh1 C27 H27 105.4(13)
C27 C28 C29 122.67(17)
C27 C28 Rh1 71.08(10)
C29 C28 Rh1 112.91(12)
C27 C28 H28 118.1(13)
C29 C28 H28 116.4(14)
Rh1 C28 H28 102.4(13)
C28 C29 C30 112.00(15)
C28 C29 H29A 109.2
C30 C29 H29A 109.2
C28 C29 H29B 109.2
C30 C29 H29B 109.2
H29A C29 H29B 107.9
C23 C30 C29 113.20(15)
C23 C30 H30A 108.9
C29 C30 H30A 108.9
C23 C30 H30B 108.9
C29 C30 H30B 108.9
H30A C30 H30B 107.8
F4 B1 F1 108.84(18)
F4 B1 F2 109.61(19)
F1 B1 F2 110.22(19)
F4 B1 F3 109.37(19)
F1 B1 F3 109.33(18)
F2 B1 F3 109.45(17)

loop_
_geom_bond_atom_site_label_1
_geom_bond_atom_site_label_2
_geom_bond_distance
Rh1 N2 2.0807(14)
Rh1 C23 2.1097(17)
Rh1 C24 2.1433(18)
Rh1 N1 2.1639(14)
Rh1 C27 2.1653(17)
Rh1 C28 2.1714(18)
N1 C1 1.353(2)
N1 C5 1.368(2)
N2 C10 1.346(2)
N2 C6 1.354(2)
C1 C2 1.387(2)
C1 C11 1.489(2)
C2 C3 1.386(2)
C2 H2 0.9500
C3 C4 1.393(2)
C3 C17 1.479(2)
C4 C5 1.384(2)
C4 H4 0.9500
C5 C6 1.480(2)
C6 C7 1.393(2)
C7 C8 1.382(3)
C7 H7 0.9500
C8 C9 1.380(3)
C8 H8 0.9500
C9 C10 1.383(3)
C9 H9 0.9500
C10 H10 0.9500
C11 C16 1.392(2)
C11 C12 1.394(2)
C12 C13 1.389(3)
C12 H12 0.9500
C13 C14 1.388(3)
C13 H13 0.9500
C14 C15 1.385(3)
C14 H14 0.9500
C15 C16 1.390(3)
C15 H15 0.9500
C16 H16 0.9500
C17 C18 1.394(2)
C17 C22 1.398(3)
C18 C19 1.386(3)
C18 H18 0.9500
C19 C20 1.386(3)
C19 H19 0.9500
C20 C21 1.384(3)
C20 H20 0.9500
C21 C22 1.389(2)
C21 H21 0.9500
C22 H22 0.9500
C23 C24 1.399(3)
C23 C30 1.512(3)
C23 H23 0.94(2)
C24 C25 1.517(3)
C24 H24 0.94(2)
C25 C26 1.533(3)
C25 H25A 0.9900
C25 H25B 0.9900
C26 C27 1.510(3)
C26 H26A 0.9900
C26 H26B 0.9900
C27 C28 1.389(3)
C27 H27 0.96(2)
C28 C29 1.518(2)
C28 H28 0.93(2)
C29 C30 1.533(3)
C29 H29A 0.9900
C29 H29B 0.9900
C30 H30A 0.9900
C30 H30B 0.9900
F1 B1 1.381(3)
F2 B1 1.384(3)
F3 B1 1.394(3)
F4 B1 1.376(3)

loop_
_geom_torsion_atom_site_label_1
_geom_torsion_atom_site_label_2
_geom_torsion_atom_site_label_3
_geom_torsion_atom_site_label_4
_geom_torsion
N2 Rh1 N1 C1 176.20(16)
C23 Rh1 N1 C1 -111.12(17)
C27 Rh1 N1 C1 11.70(16)
C28 Rh1 N1 C1 -25.80(15)
N2 Rh1 N1 C5 -22.99(11)
C23 Rh1 N1 C5 49.68(17)
C27 Rh1 N1 C5 172.50(11)
C28 Rh1 N1 C5 135.00(12)
C23 Rh1 N2 C10 47.64(16)
C24 Rh1 N2 C10 9.69(16)
N1 Rh1 N2 C10 -165.87(16)
C27 Rh1 N2 C10 -68.9(3)
C28 Rh1 N2 C10 114.6(2)
C23 Rh1 N2 C6 -126.94(13)
C24 Rh1 N2 C6 -164.88(12)
N1 Rh1 N2 C6 19.55(11)
C27 Rh1 N2 C6 116.6(2)
C28 Rh1 N2 C6 -59.9(2)
C5 N1 C1 C2 -5.6(2)
Rh1 N1 C1 C2 154.08(13)
C5 N1 C1 C11 167.22(15)
Rh1 N1 C1 C11 -33.1(2)
N1 C1 C2 C3 5.0(3)
C11 C1 C2 C3 -168.01(15)
C1 C2 C3 C4 -1.7(2)
C1 C2 C3 C17 174.04(16)
C2 C3 C4 C5 -0.5(2)
C17 C3 C4 C5 -176.24(16)
C1 N1 C5 C4 3.3(2)
Rh1 N1 C5 C4 -160.47(14)
C1 N1 C5 C6 -172.77(14)
Rh1 N1 C5 C6 23.47(17)
C3 C4 C5 N1 -0.3(3)
C3 C4 C5 C6 175.56(15)
C10 N2 C6 C7 -4.1(2)
Rh1 N2 C6 C7 170.98(13)
C10 N2 C6 C5 171.88(15)
Rh1 N2 C6 C5 -13.04(18)
N1 C5 C6 N2 -8.0(2)
C4 C5 C6 N2 175.91(16)
N1 C5 C6 C7 167.92(16)
C4 C5 C6 C7 -8.2(3)
N2 C6 C7 C8 2.9(3)
C5 C6 C7 C8 -172.75(16)
C6 C7 C8 C9 0.7(3)
C7 C8 C9 C10 -2.9(3)
C6 N2 C10 C9 1.8(3)
Rh1 N2 C10 C9 -172.59(14)
C8 C9 C10 N2 1.7(3)
N1 C1 C11 C16 126.30(18)
C2 C1 C11 C16 -60.5(2)
N1 C1 C11 C12 -61.1(2)
C2 C1 C11 C12 112.08(18)
C16 C11 C12 C13 -1.7(3)
C1 C11 C12 C13 -174.36(16)
C11 C12 C13 C14 0.0(3)
C12 C13 C14 C15 0.8(3)
C13 C14 C15 C16 0.1(3)
C14 C15 C16 C11 -1.7(3)
C12 C11 C16 C15 2.5(3)
C1 C11 C16 C15 175.03(17)
C2 C3 C17 C18 -138.40(18)
C4 C3 C17 C18 37.1(2)
C2 C3 C17 C22 39.5(2)
C4 C3 C17 C22 -144.95(18)
C22 C17 C18 C19 0.4(3)
C3 C17 C18 C19 178.31(17)
C17 C18 C19 C20 0.4(3)
C18 C19 C20 C21 -0.3(3)
C19 C20 C21 C22 -0.5(3)
C20 C21 C22 C17 1.3(3)
C18 C17 C22 C21 -1.2(3)
C3 C17 C22 C21 -179.15(16)
N2 Rh1 C23 C24 -100.68(11)
N1 Rh1 C23 C24 -169.60(11)
C27 Rh1 C23 C24 65.69(12)
C28 Rh1 C23 C24 99.92(12)
N2 Rh1 C23 C30 138.24(14)
C24 Rh1 C23 C30 -121.08(18)
N1 Rh1 C23 C30 69.32(18)
C27 Rh1 C23 C30 -55.39(14)
C28 Rh1 C23 C30 -21.16(13)
C30 C23 C24 C25 -3.0(3)
Rh1 C23 C24 C25 -107.09(17)
C30 C23 C24 Rh1 104.11(17)
N2 Rh1 C24 C23 81.75(12)
C27 Rh1 C24 C23 -113.33(12)
C28 Rh1 C24 C23 -76.84(12)
N2 Rh1 C24 C25 -159.93(14)
C23 Rh1 C24 C25 118.32(19)
C27 Rh1 C24 C25 5.00(14)
C28 Rh1 C24 C25 41.48(15)
C23 C24 C25 C26 91.7(2)
Rh1 C24 C25 C26 10.7(2)
C24 C25 C26 C27 -27.9(2)
C25 C26 C27 C28 -49.8(3)
C25 C26 C27 Rh1 31.9(2)
N2 Rh1 C27 C28 -177.8(2)
C23 Rh1 C27 C28 66.42(12)
C24 Rh1 C27 C28 101.47(11)
N1 Rh1 C27 C28 -84.29(11)
N2 Rh1 C27 C26 60.9(3)
C23 Rh1 C27 C26 -54.89(14)
C24 Rh1 C27 C26 -19.85(13)
N1 Rh1 C27 C26 154.39(12)
C28 Rh1 C27 C26 -121.31(18)
C26 C27 C28 C29 -2.4(3)
Rh1 C27 C28 C29 -105.62(17)
C26 C27 C28 Rh1 103.17(17)
N2 Rh1 C28 C27 178.49(14)
C23 Rh1 C28 C27 -112.87(11)
C24 Rh1 C28 C27 -75.14(11)
N1 Rh1 C28 C27 102.80(11)
N2 Rh1 C28 C29 -63.2(2)
C23 Rh1 C28 C29 5.46(14)
C24 Rh1 C28 C29 43.20(14)
N1 Rh1 C28 C29 -138.87(13)
C27 Rh1 C28 C29 118.34(18)
C27 C28 C29 C30 92.7(2)
Rh1 C28 C29 C30 11.1(2)
C24 C23 C30 C29 -48.7(2)
Rh1 C23 C30 C29 33.9(2)
C28 C29 C30 C23 -29.3(2)
